data_4326025
loop_
_publ_author_name
'Laszlo Mercs'
'Antonia Neels'
'Helen Stoeckli-Evans'
'Martin Albrecht'

_publ_section_title
;
 Probing Intermetallic Coupling in Dinuclear N-Heterocyclic Carbene
 Ruthenium(II) Complexes
;
_journal_name_full 'Inorganic Chemistry'
_journal_page_first 8188
_journal_page_last 8196
_journal_paper_doi 10.1021/ic200651h
_journal_volume 50
_journal_year 2011
_chemical_formula_moiety 'C38 H58 Cl4 N4 Ru2, 0.75(C4 H10 O)'
_chemical_formula_sum 'C41 H65.5 Cl4 N4 O0.75 Ru2'
_chemical_formula_weight 970.41
_chemical_name_systematic
; 
 ? 
;
_space_group_IT_number 56
_symmetry_cell_setting orthorhombic
_symmetry_space_group_name_Hall '-P 2ab 2ac'
_symmetry_space_group_name_H-M 'P c c n'
_atom_sites_solution_hydrogens geom
_atom_sites_solution_primary direct
_atom_sites_solution_secondary difmap
_audit_creation_method SHELXL-97
_cell_angle_alpha 90.00
_cell_angle_beta 90.00
_cell_angle_gamma 90.00
_cell_formula_units_Z 8
_cell_length_a 30.4955(19)
_cell_length_b 30.6288(15)
_cell_length_c 9.5047(4)
_cell_measurement_reflns_used 30227
_cell_measurement_temperature 173(2)
_cell_measurement_theta_max 25.97
_cell_measurement_theta_min 1.33
_cell_volume 8877.8(8)
_computing_cell_refinement 'X-Area V1.35'
_computing_data_collection 'X-Area V1.35 (Stoe & Cie, 2006)'
_computing_data_reduction 'X-RED32 V1.31 (Stoe & Cie, 2006)'
_computing_molecular_graphics 'PLATON  (Spek, 2009)'
_computing_publication_material SHELXL-97
_computing_structure_refinement 'SHELXL-97 (Sheldrick, 2008)'
_computing_structure_solution 'SHELXS-97 (Sheldrick, 2008)'
_diffrn_ambient_temperature 173(2)
_diffrn_measured_fraction_theta_full 1.000
_diffrn_measured_fraction_theta_max 0.986
_diffrn_measurement_device_type 'STOE IPDS-2'
_diffrn_measurement_method '\f + \w scans'
_diffrn_radiation_monochromator graphite
_diffrn_radiation_source 'fine-focus sealed tube'
_diffrn_radiation_type MoK\a
_diffrn_radiation_wavelength 0.71073
_diffrn_reflns_av_R_equivalents 0.0651
_diffrn_reflns_av_sigmaI/netI 0.0435
_diffrn_reflns_limit_h_max 37
_diffrn_reflns_limit_h_min -35
_diffrn_reflns_limit_k_max 37
_diffrn_reflns_limit_k_min -34
_diffrn_reflns_limit_l_max 11
_diffrn_reflns_limit_l_min -11
_diffrn_reflns_number 8406
_diffrn_reflns_theta_full 25.00
_diffrn_reflns_theta_max 25.78
_diffrn_reflns_theta_min 1.33
_diffrn_standards_decay_% 0
_diffrn_standards_number 0
_exptl_absorpt_coefficient_mu 0.956
_exptl_absorpt_correction_T_max 1.07800
_exptl_absorpt_correction_T_min 0.91131
_exptl_absorpt_correction_type multi-scan
_exptl_absorpt_process_details 'MULscanABS in PLATON(Spek, 2009)'
_exptl_crystal_colour red
_exptl_crystal_density_diffrn 1.452
_exptl_crystal_density_meas ?
_exptl_crystal_description rod
_exptl_crystal_F_000 4012
_exptl_crystal_size_max 0.45
_exptl_crystal_size_mid 0.24
_exptl_crystal_size_min 0.22
_refine_diff_density_max 1.467
_refine_diff_density_min -0.906
_refine_diff_density_rms 0.269
_refine_ls_extinction_method none
_refine_ls_goodness_of_fit_ref 1.020
_refine_ls_hydrogen_treatment constr
_refine_ls_matrix_type full
_refine_ls_number_parameters 404
_refine_ls_number_reflns 8406
_refine_ls_number_restraints 5
_refine_ls_restrained_S_all 1.022
_refine_ls_R_factor_all 0.1113
_refine_ls_R_factor_gt 0.0886
_refine_ls_shift/su_max 0.002
_refine_ls_shift/su_mean 0.000
_refine_ls_structure_factor_coef Fsqd
_refine_ls_weighting_details 'calc w=1/[\s^2^(Fo^2^)+(0.1799P)^2^] where P=(Fo^2^+2Fc^2^)/3'
_refine_ls_weighting_scheme calc
_refine_ls_wR_factor_gt 0.2374
_refine_ls_wR_factor_ref 0.2582
_reflns_number_gt 5470
_reflns_number_total 8406
_reflns_threshold_expression I>2\s(I)
_cod_data_source_file ic200651h_si_002_2.cif
_cod_data_source_block cpd2d
_cod_depositor_comments
;
The following automatic conversions were performed:

'_exptl_crystal_density_meas' value 'none' was changed to '?' - the
value is perceived as not measured.

Automatic conversion script
Id: cif_fix_values 3008 2015-01-20 13:52:24Z robertas 
;
_cod_original_formula_sum 'C41 H65.50 Cl4 N4 O0.75 Ru2'
_cod_database_code 4326025

loop_
_symmetry_equiv_pos_site_id
_symmetry_equiv_pos_as_xyz
1 x,y,z
2 1/2-x,1/2-y,z
3 1/2+x,-y,1/2-z
4 -x,1/2+y,1/2-z
5 -x,-y,-z
6 1/2+x,1/2+y,-z
7 1/2-x,y,1/2+z
8 x,1/2-y,1/2+z

loop_
_atom_site_aniso_label
_atom_site_aniso_U_11
_atom_site_aniso_U_22
_atom_site_aniso_U_33
_atom_site_aniso_U_23
_atom_site_aniso_U_13
_atom_site_aniso_U_12
Ru1 0.0561(4) 0.0781(5) 0.0618(4) -0.0086(3) 0.0061(3) -0.0164(3)
Ru2 0.0872(6) 0.0652(5) 0.0519(4) -0.0101(3) 0.0217(3) -0.0239(4)
Cl1 0.0629(12) 0.0917(16) 0.0691(13) -0.0093(12) 0.0155(10) -0.0093(11)
Cl2 0.0640(11) 0.0637(12) 0.0559(10) 0.0015(9) 0.0037(8) -0.0086(9)
Cl3 0.0777(13) 0.0877(16) 0.0509(10) -0.0047(10) 0.0047(9) -0.0217(11)
Cl4 0.1161(19) 0.0810(16) 0.0578(12) -0.0203(11) 0.0332(12) -0.0280(14)
N1 0.075(5) 0.076(5) 0.063(5) 0.000(4) 0.003(4) -0.003(4)
N2 0.063(4) 0.068(4) 0.052(3) 0.006(3) 0.002(3) -0.011(3)
N3 0.068(4) 0.068(5) 0.066(4) -0.008(4) 0.006(4) -0.010(4)
N4 0.084(5) 0.059(4) 0.084(5) -0.008(4) 0.018(4) 0.000(4)
C1 0.072(5) 0.075(6) 0.052(4) 0.000(4) 0.000(4) -0.007(4)
C2 0.083(7) 0.076(7) 0.093(7) 0.017(5) -0.001(5) 0.005(5)
C3 0.087(7) 0.075(7) 0.097(8) 0.017(6) 0.007(6) -0.015(6)
C4 0.068(5) 0.073(5) 0.047(4) 0.003(4) 0.004(4) -0.008(4)
C5 0.059(4) 0.061(5) 0.055(4) -0.005(4) 0.002(4) -0.009(4)
C6 0.065(5) 0.065(5) 0.048(4) -0.006(4) 0.004(4) -0.012(4)
C7 0.064(5) 0.058(5) 0.047(4) -0.014(4) 0.001(3) 0.000(4)
C8 0.078(6) 0.061(5) 0.051(4) -0.006(4) 0.018(4) -0.006(4)
C9 0.062(5) 0.079(6) 0.097(7) -0.017(5) -0.015(5) -0.003(5)
C10 0.073(6) 0.092(8) 0.111(8) -0.019(7) -0.006(6) 0.002(6)
C11 0.059(5) 0.101(8) 0.075(5) 0.014(6) -0.005(4) 0.008(5)
C12 0.079(6) 0.098(8) 0.083(6) 0.002(6) -0.005(5) 0.014(6)
C13 0.078(6) 0.113(9) 0.081(7) 0.018(6) 0.002(5) 0.011(6)
C14 0.097(8) 0.117(10) 0.113(10) -0.008(8) 0.000(7) 0.023(7)
C15 0.098(8) 0.088(7) 0.082(7) 0.003(6) 0.026(6) 0.016(6)
C16 0.122(10) 0.084(8) 0.106(9) 0.005(7) 0.018(8) 0.005(7)
C17 0.155(15) 0.088(11) 0.179(18) 0.008(11) 0.051(13) 0.008(10)
C18 0.187(19) 0.099(11) 0.167(16) 0.019(11) 0.070(15) 0.026(12)
C19 0.090(8) 0.143(12) 0.064(6) -0.029(7) -0.001(6) -0.043(8)
C20 0.073(6) 0.122(10) 0.084(7) -0.040(7) 0.017(6) -0.044(7)
C21 0.071(6) 0.068(6) 0.101(7) -0.035(5) 0.024(5) -0.015(5)
C22 0.062(5) 0.075(6) 0.111(8) -0.017(6) 0.022(5) -0.018(5)
C23 0.045(5) 0.113(9) 0.125(9) -0.037(8) -0.006(5) -0.031(6)
C24 0.085(7) 0.111(9) 0.096(9) -0.018(7) -0.020(6) -0.026(7)
C25 0.082(7) 0.077(7) 0.141(11) -0.006(7) 0.039(7) -0.019(6)
C26 0.200(9) 0.227(10) 0.138(6) -0.044(6) 0.041(6) -0.092(8)
C27 0.200(9) 0.227(10) 0.138(6) -0.044(6) 0.041(6) -0.092(8)
C28 0.200(9) 0.227(10) 0.138(6) -0.044(6) 0.041(6) -0.092(8)
C29 0.110(8) 0.063(6) 0.073(6) -0.006(5) 0.039(6) -0.023(6)
C30 0.127(10) 0.101(9) 0.073(7) 0.021(6) 0.017(6) -0.039(8)
C31 0.164(13) 0.100(9) 0.045(5) -0.005(6) 0.040(7) -0.047(9)
C32 0.116(9) 0.082(7) 0.075(7) -0.019(6) 0.043(7) -0.036(7)
C33 0.085(7) 0.078(6) 0.100(7) -0.015(6) 0.043(6) -0.025(5)
C34 0.091(7) 0.066(6) 0.095(7) -0.022(5) 0.029(6) -0.027(5)
C35 0.23(2) 0.144(13) 0.054(6) -0.017(7) 0.020(9) -0.095(14)
C36 0.200(9) 0.227(10) 0.138(6) -0.044(6) 0.041(6) -0.092(8)
C37 0.200(9) 0.227(10) 0.138(6) -0.044(6) 0.041(6) -0.092(8)
C38 0.200(9) 0.227(10) 0.138(6) -0.044(6) 0.041(6) -0.092(8)

loop_
_atom_site_label
_atom_site_type_symbol
_atom_site_thermal_displace_type
_atom_site_fract_x
_atom_site_fract_y
_atom_site_fract_z
_atom_site_occupancy
_atom_site_U_iso_or_equiv
_atom_site_calc_flag
_atom_site_refinement_flags
Ru1 Ru Uani 0.15768(2) 0.02443(3) 0.16500(7) 1.000 0.0653(3) . .
Ru2 Ru Uani 0.00056(3) 0.15397(3) 0.33475(7) 1.000 0.0681(3) . .
Cl1 Cl Uani 0.18802(7) -0.01038(9) -0.0446(3) 1.000 0.0746(8) . .
Cl2 Cl Uani 0.09263(7) 0.03643(7) 0.0243(2) 1.000 0.0612(6) . .
Cl3 Cl Uani 0.02522(8) 0.09290(9) 0.4744(2) 1.000 0.0721(8) . .
Cl4 Cl Uani -0.03394(10) 0.18009(9) 0.5512(2) 1.000 0.0850(9) . .
N1 N Uani 0.1552(3) -0.0731(3) 0.2456(8) 1.000 0.071(3) . .
N2 N Uani 0.0926(2) -0.0431(2) 0.2889(7) 1.000 0.061(2) . .
N3 N Uani -0.0559(2) 0.0771(3) 0.2236(8) 1.000 0.067(3) . .
N4 N Uani -0.0978(3) 0.1307(3) 0.2779(9) 1.000 0.076(3) . .
C1 C Uani 0.1326(3) -0.0350(3) 0.2303(9) 1.000 0.066(3) . .
C2 C Uani 0.1289(4) -0.1034(4) 0.3162(12) 1.000 0.084(4) . .
C3 C Uani 0.0909(4) -0.0854(4) 0.3415(12) 1.000 0.086(4) . .
C4 C Uani 0.0556(3) -0.0123(3) 0.3101(9) 1.000 0.063(3) . .
C5 C Uani 0.0156(3) -0.0261(3) 0.2360(8) 1.000 0.058(3) . .
C6 C Uani -0.0235(3) 0.0045(3) 0.2671(8) 1.000 0.059(3) . .
C7 C Uani -0.0188(3) 0.0482(3) 0.1937(8) 1.000 0.056(3) . .
C8 C Uani -0.0554(3) 0.1175(3) 0.2796(9) 1.000 0.063(3) . .
C9 C Uani -0.0976(3) 0.0657(4) 0.1870(11) 1.000 0.079(3) . .
C10 C Uani -0.1243(4) 0.0986(4) 0.2244(14) 1.000 0.092(4) . .
C11 C Uani 0.2017(3) -0.0820(4) 0.2124(11) 1.000 0.078(4) . .
C12 C Uani 0.2063(4) -0.1196(4) 0.1153(13) 1.000 0.087(4) . .
C13 C Uani 0.2554(3) -0.1285(4) 0.0846(12) 1.000 0.091(4) . .
C14 C Uani 0.2613(4) -0.1693(5) -0.0089(15) 1.000 0.109(5) . .
C15 C Uani -0.1144(4) 0.1742(4) 0.3225(11) 1.000 0.089(4) . .
C16 C Uani -0.1352(5) 0.1980(4) 0.2062(15) 1.000 0.104(5) . .
C17 C Uani -0.1538(6) 0.2422(5) 0.255(2) 1.000 0.141(9) . .
C18 C Uani -0.1212(7) 0.2731(6) 0.299(2) 1.000 0.151(9) . .
C19 C Uani 0.1669(4) 0.0410(5) 0.3917(12) 1.000 0.099(5) . .
C20 C Uani 0.1425(4) 0.0739(5) 0.3200(12) 1.000 0.093(5) . .
C21 C Uani 0.1596(3) 0.0963(3) 0.2015(12) 1.000 0.080(4) . .
C22 C Uani 0.1999(3) 0.0852(4) 0.1431(13) 1.000 0.083(4) . .
C23 C Uani 0.2236(3) 0.0500(4) 0.2041(15) 1.000 0.094(5) . .
C24 C Uani 0.2073(4) 0.0287(5) 0.3302(13) 1.000 0.097(5) . .
C25 C Uani 0.2184(4) 0.1057(4) 0.0116(15) 1.000 0.100(5) . .
C26 C Uani 0.1827(6) 0.1305(7) -0.0645(18) 1.000 0.188(5) . .
C27 C Uani 0.2585(7) 0.1350(8) 0.051(2) 1.000 0.188(5) . .
C28 C Uani 0.1490(8) 0.0168(8) 0.526(2) 1.000 0.188(5) . .
C29 C Uani 0.0141(4) 0.2222(3) 0.2885(11) 1.000 0.082(4) . .
C30 C Uani -0.0050(5) 0.2007(5) 0.1652(11) 1.000 0.100(5) . .
C31 C Uani 0.0147(6) 0.1630(5) 0.1083(11) 1.000 0.103(6) . .
C32 C Uani 0.0526(5) 0.1461(4) 0.1756(12) 1.000 0.091(4) . .
C33 C Uani 0.0720(4) 0.1682(4) 0.2921(13) 1.000 0.088(4) . .
C34 C Uani 0.0528(4) 0.2064(4) 0.3460(12) 1.000 0.084(4) . .
C35 C Uani -0.0001(6) 0.1398(6) -0.0211(12) 1.000 0.143(8) . .
C36 C Uani -0.0442(7) 0.1490(7) -0.059(2) 1.000 0.188(5) . .
C37 C Uani 0.0362(8) 0.1501(8) -0.137(2) 1.000 0.188(5) . .
C38 C Uani 0.0744(8) 0.2247(8) 0.487(2) 1.000 0.188(5) . .
H2 H Uiso 0.13730 -0.13230 0.34150 1.000 0.1010 calc R
H3 H Uiso 0.06670 -0.09870 0.38730 1.000 0.1040 calc R
H4A H Uiso 0.04930 -0.00990 0.41200 1.000 0.0750 calc R
H4B H Uiso 0.06440 0.01700 0.27610 1.000 0.0750 calc R
H5A H Uiso 0.00800 -0.05620 0.26500 1.000 0.0700 calc R
H5B H Uiso 0.02130 -0.02640 0.13350 1.000 0.0700 calc R
H6A H Uiso -0.05100 -0.00970 0.23550 1.000 0.0710 calc R
H6B H Uiso -0.02570 0.00930 0.36990 1.000 0.0710 calc R
H7A H Uiso 0.00870 0.06240 0.22520 1.000 0.0680 calc R
H7B H Uiso -0.01670 0.04350 0.09090 1.000 0.0680 calc R
H9 H Uiso -0.10620 0.03930 0.14280 1.000 0.0950 calc R
H10 H Uiso -0.15530 0.09940 0.21560 1.000 0.1100 calc R
H11A H Uiso 0.21780 -0.08820 0.30060 1.000 0.0940 calc R
H11B H Uiso 0.21500 -0.05570 0.16880 1.000 0.0940 calc R
H12A H Uiso 0.19080 -0.11320 0.02610 1.000 0.1040 calc R
H12B H Uiso 0.19280 -0.14580 0.15810 1.000 0.1040 calc R
H13A H Uiso 0.26830 -0.10280 0.03670 1.000 0.1090 calc R
H13B H Uiso 0.27120 -0.13280 0.17450 1.000 0.1090 calc R
H14A H Uiso 0.24600 -0.16490 -0.09850 1.000 0.1630 calc R
H14B H Uiso 0.24900 -0.19490 0.03920 1.000 0.1630 calc R
H14C H Uiso 0.29250 -0.17410 -0.02670 1.000 0.1630 calc R
H15A H Uiso -0.13600 0.17030 0.39940 1.000 0.1070 calc R
H15B H Uiso -0.08970 0.19170 0.35970 1.000 0.1070 calc R
H16A H Uiso -0.15920 0.18000 0.16670 1.000 0.1250 calc R
H16B H Uiso -0.11340 0.20290 0.13090 1.000 0.1250 calc R
H17A H Uiso -0.17090 0.25510 0.17620 1.000 0.1690 calc R
H17B H Uiso -0.17430 0.23710 0.33360 1.000 0.1690 calc R
H18A H Uiso -0.10110 0.27900 0.22040 1.000 0.2260 calc R
H18B H Uiso -0.10460 0.26100 0.37800 1.000 0.2260 calc R
H18C H Uiso -0.13550 0.30030 0.32770 1.000 0.2260 calc R
H20A H Uiso 0.11390 0.08100 0.35270 1.000 0.1120 calc R
H21A H Uiso 0.14310 0.11940 0.16090 1.000 0.0960 calc R
H23A H Uiso 0.25010 0.04040 0.16220 1.000 0.1130 calc R
H24A H Uiso 0.22410 0.00600 0.37220 1.000 0.1170 calc R
H25 H Uiso 0.22900 0.08180 -0.05150 1.000 0.1200 calc R
H26A H Uiso 0.15870 0.11050 -0.08780 1.000 0.2830 calc R
H26B H Uiso 0.19460 0.14310 -0.15130 1.000 0.2830 calc R
H26C H Uiso 0.17160 0.15390 -0.00390 1.000 0.2830 calc R
H27A H Uiso 0.24820 0.16430 0.07660 1.000 0.2830 calc R
H27B H Uiso 0.27410 0.12210 0.13120 1.000 0.2830 calc R
H27C H Uiso 0.27840 0.13710 -0.02950 1.000 0.2830 calc R
H28A H Uiso 0.12110 0.00250 0.50290 1.000 0.2830 calc R
H28B H Uiso 0.17030 -0.00520 0.55620 1.000 0.2830 calc R
H28C H Uiso 0.14430 0.03800 0.60150 1.000 0.2830 calc R
H29 H Uiso 0.00010 0.24690 0.32900 1.000 0.0990 calc R
H30 H Uiso -0.03470 0.20980 0.13170 1.000 0.1200 calc R
H32 H Uiso 0.06520 0.11970 0.14270 1.000 0.1100 calc R
H33 H Uiso 0.09800 0.15700 0.33350 1.000 0.1050 calc R
H35 H Uiso 0.00150 0.10790 -0.00070 1.000 0.1710 calc R
H36A H Uiso -0.04540 0.17680 -0.11030 1.000 0.2830 calc R
H36B H Uiso -0.06230 0.15100 0.02570 1.000 0.2830 calc R
H36C H Uiso -0.05540 0.12560 -0.11970 1.000 0.2830 calc R
H37A H Uiso 0.06490 0.14020 -0.10310 1.000 0.2260 calc R
H37B H Uiso 0.03720 0.18160 -0.15440 1.000 0.2260 calc R
H37C H Uiso 0.02890 0.13490 -0.22440 1.000 0.2260 calc R
H38A H Uiso 0.08930 0.20090 0.53620 1.000 0.2830 calc R
H38B H Uiso 0.05140 0.23680 0.54740 1.000 0.2830 calc R
H38C H Uiso 0.09560 0.24760 0.46330 1.000 0.2830 calc R

loop_
_atom_type_symbol
_atom_type_description
_atom_type_scat_dispersion_real
_atom_type_scat_dispersion_imag
_atom_type_scat_source
C C 0.0033 0.0016 'International Tables Vol C Tables 4.2.6.8 and 6.1.1.4'
H H 0.0000 0.0000 'International Tables Vol C Tables 4.2.6.8 and 6.1.1.4'
Cl Cl 0.1484 0.1585 'International Tables Vol C Tables 4.2.6.8 and 6.1.1.4'
N N 0.0061 0.0033 'International Tables Vol C Tables 4.2.6.8 and 6.1.1.4'
O O 0.0106 0.0060 'International Tables Vol C Tables 4.2.6.8 and 6.1.1.4'
Ru Ru -1.2594 0.8363 'International Tables Vol C Tables 4.2.6.8 and 6.1.1.4'

loop_
_geom_angle_atom_site_label_1
_geom_angle_atom_site_label_2
_geom_angle_atom_site_label_3
_geom_angle
_geom_angle_publ_flag
Cl1 Ru1 Cl2 85.76(8) yes
Cl1 Ru1 C1 90.0(3) yes
Cl1 Ru1 C19 147.1(3) yes
Cl1 Ru1 C20 160.5(4) yes
Cl1 Ru1 C21 123.3(3) yes
Cl1 Ru1 C22 93.9(3) yes
Cl1 Ru1 C23 87.0(4) yes
Cl1 Ru1 C24 110.5(3) yes
Cl2 Ru1 C1 89.8(3) yes
Cl2 Ru1 C19 127.0(3) yes
Cl2 Ru1 C20 95.4(3) yes
Cl2 Ru1 C21 87.6(3) yes
Cl2 Ru1 C22 106.8(3) yes
Cl2 Ru1 C23 142.4(3) yes
Cl2 Ru1 C24 162.9(4) yes
C1 Ru1 C19 87.5(4) yes
C1 Ru1 C20 109.4(4) yes
C1 Ru1 C21 146.3(4) yes
C1 Ru1 C22 163.2(4) yes
C1 Ru1 C23 127.1(4) yes
C1 Ru1 C24 95.3(5) yes
C19 Ru1 C20 37.8(5) yes
C19 Ru1 C21 67.8(5) yes
C19 Ru1 C22 80.3(5) yes
C19 Ru1 C23 68.8(5) yes
C19 Ru1 C24 37.4(5) yes
C20 Ru1 C21 37.6(5) yes
C20 Ru1 C22 67.1(5) yes
C20 Ru1 C23 80.2(5) yes
C20 Ru1 C24 67.5(5) yes
C21 Ru1 C22 36.0(4) yes
C21 Ru1 C23 66.2(4) yes
C21 Ru1 C24 79.1(5) yes
C22 Ru1 C23 37.1(4) yes
C22 Ru1 C24 67.9(5) yes
C23 Ru1 C24 38.8(5) yes
Cl3 Ru2 Cl4 85.70(8) yes
Cl3 Ru2 C8 88.8(3) yes
Cl3 Ru2 C29 142.8(3) yes
Cl3 Ru2 C30 161.3(4) yes
Cl3 Ru2 C31 124.8(4) yes
Cl3 Ru2 C32 93.9(3) yes
Cl3 Ru2 C33 87.0(3) yes
Cl3 Ru2 C34 107.7(3) yes
Cl4 Ru2 C8 92.0(2) yes
Cl4 Ru2 C29 86.4(3) yes
Cl4 Ru2 C30 112.1(4) yes
Cl4 Ru2 C31 149.5(4) yes
Cl4 Ru2 C32 157.3(4) yes
Cl4 Ru2 C33 120.2(3) yes
Cl4 Ru2 C34 91.8(3) yes
C8 Ru2 C29 127.8(4) yes
C8 Ru2 C30 95.9(5) yes
C8 Ru2 C31 89.0(5) yes
C8 Ru2 C32 110.8(4) yes
C8 Ru2 C33 147.1(4) yes
C8 Ru2 C34 163.3(4) yes
C29 Ru2 C30 39.5(5) yes
C29 Ru2 C31 69.3(5) yes
C29 Ru2 C32 80.2(4) yes
C29 Ru2 C33 66.1(4) yes
C29 Ru2 C34 36.4(4) yes
C30 Ru2 C31 37.6(5) yes
C30 Ru2 C32 67.5(5) yes
C30 Ru2 C33 79.3(5) yes
C30 Ru2 C34 67.7(5) yes
C31 Ru2 C32 37.5(6) yes
C31 Ru2 C33 67.3(6) yes
C31 Ru2 C34 79.6(5) yes
C32 Ru2 C33 37.2(5) yes
C32 Ru2 C34 66.7(4) yes
C33 Ru2 C34 36.2(4) yes
C1 N1 C2 109.2(9) yes
C1 N1 C11 128.3(9) yes
C2 N1 C11 122.0(9) yes
C1 N2 C3 110.5(8) yes
C1 N2 C4 128.3(7) yes
C3 N2 C4 121.0(7) yes
C7 N3 C8 128.6(7) yes
C7 N3 C9 121.1(9) yes
C8 N3 C9 110.3(8) yes
C8 N4 C10 110.7(9) yes
C8 N4 C15 126.1(9) yes
C10 N4 C15 123.2(9) yes
Ru1 C1 N1 126.7(7) yes
Ru1 C1 N2 127.8(6) yes
N1 C1 N2 104.7(8) yes
N1 C2 C3 108.5(11) yes
N2 C3 C2 107.1(10) yes
N2 C4 C5 112.5(7) yes
C4 C5 C6 112.0(7) no
C5 C6 C7 112.0(7) no
N3 C7 C6 111.8(7) yes
Ru2 C8 N3 126.5(6) yes
Ru2 C8 N4 128.2(7) yes
N3 C8 N4 105.0(8) yes
N3 C9 C10 107.8(10) yes
N4 C10 C9 106.2(10) yes
N1 C11 C12 111.5(9) yes
C11 C12 C13 110.2(9) no
C12 C13 C14 111.3(9) no
N4 C15 C16 112.2(9) yes
C15 C16 C17 111.7(12) no
C16 C17 C18 114.4(15) no
Ru1 C19 C20 68.5(7) yes
Ru1 C19 C24 69.5(7) yes
Ru1 C19 C28 129.2(12) yes
C20 C19 C24 116.4(11) no
C20 C19 C28 122.7(13) no
C24 C19 C28 120.8(14) no
Ru1 C20 C19 73.7(8) yes
Ru1 C20 C21 73.7(6) yes
C19 C20 C21 122.0(11) no
Ru1 C21 C20 68.7(7) yes
Ru1 C21 C22 73.7(6) yes
C20 C21 C22 121.6(10) no
Ru1 C22 C21 70.3(6) yes
Ru1 C22 C23 68.3(6) yes
Ru1 C22 C25 129.0(9) yes
C21 C22 C23 118.2(11) no
C21 C22 C25 124.0(10) no
C23 C22 C25 117.6(10) no
Ru1 C23 C22 74.7(6) yes
Ru1 C23 C24 70.4(6) yes
C22 C23 C24 120.2(10) no
Ru1 C24 C19 73.1(7) yes
Ru1 C24 C23 70.8(6) yes
C19 C24 C23 121.3(12) no
C22 C25 C26 109.7(11) no
C22 C25 C27 109.5(12) no
C26 C25 C27 112.9(14) no
Ru2 C29 C30 69.8(7) yes
Ru2 C29 C34 75.3(6) yes
C30 C29 C34 119.8(10) no
Ru2 C30 C29 70.7(6) yes
Ru2 C30 C31 73.2(8) yes
C29 C30 C31 120.4(12) no
Ru2 C31 C30 69.3(7) yes
Ru2 C31 C32 71.0(7) yes
Ru2 C31 C35 133.2(12) yes
C30 C31 C32 118.2(11) no
C30 C31 C35 125.3(14) no
C32 C31 C35 116.4(13) no
Ru2 C32 C31 71.5(8) yes
Ru2 C32 C33 73.4(7) yes
C31 C32 C33 121.0(12) no
Ru2 C33 C32 69.4(8) yes
Ru2 C33 C34 72.1(7) yes
C32 C33 C34 120.4(11) no
Ru2 C34 C29 68.3(6) yes
Ru2 C34 C33 71.7(7) yes
Ru2 C34 C38 125.4(10) yes
C29 C34 C33 120.1(11) no
C29 C34 C38 124.0(13) no
C33 C34 C38 115.3(13) no
C31 C35 C36 113.7(15) no
C31 C35 C37 105.4(15) no
C36 C35 C37 116.3(14) no
N1 C2 H2 126.00 no
C3 C2 H2 126.00 no
N2 C3 H3 126.00 no
C2 C3 H3 126.00 no
N2 C4 H4A 109.00 no
N2 C4 H4B 109.00 no
C5 C4 H4A 109.00 no
C5 C4 H4B 109.00 no
H4A C4 H4B 108.00 no
C4 C5 H5A 109.00 no
C4 C5 H5B 109.00 no
C6 C5 H5A 109.00 no
C6 C5 H5B 109.00 no
H5A C5 H5B 108.00 no
C5 C6 H6A 109.00 no
C5 C6 H6B 109.00 no
C7 C6 H6A 109.00 no
C7 C6 H6B 109.00 no
H6A C6 H6B 108.00 no
N3 C7 H7A 109.00 no
N3 C7 H7B 109.00 no
C6 C7 H7A 109.00 no
C6 C7 H7B 109.00 no
H7A C7 H7B 108.00 no
N3 C9 H9 126.00 no
C10 C9 H9 126.00 no
N4 C10 H10 127.00 no
C9 C10 H10 127.00 no
N1 C11 H11A 109.00 no
N1 C11 H11B 109.00 no
C12 C11 H11A 109.00 no
C12 C11 H11B 109.00 no
H11A C11 H11B 108.00 no
C11 C12 H12A 110.00 no
C11 C12 H12B 110.00 no
C13 C12 H12A 110.00 no
C13 C12 H12B 110.00 no
H12A C12 H12B 108.00 no
C12 C13 H13A 109.00 no
C12 C13 H13B 109.00 no
C14 C13 H13A 109.00 no
C14 C13 H13B 109.00 no
H13A C13 H13B 108.00 no
C13 C14 H14A 109.00 no
C13 C14 H14B 109.00 no
C13 C14 H14C 110.00 no
H14A C14 H14B 109.00 no
H14A C14 H14C 109.00 no
H14B C14 H14C 109.00 no
N4 C15 H15A 109.00 no
N4 C15 H15B 109.00 no
C16 C15 H15A 109.00 no
C16 C15 H15B 109.00 no
H15A C15 H15B 108.00 no
C15 C16 H16A 109.00 no
C15 C16 H16B 109.00 no
C17 C16 H16A 109.00 no
C17 C16 H16B 109.00 no
H16A C16 H16B 108.00 no
C16 C17 H17A 108.00 no
C16 C17 H17B 109.00 no
C18 C17 H17A 109.00 no
C18 C17 H17B 109.00 no
H17A C17 H17B 108.00 no
C17 C18 H18A 109.00 no
C17 C18 H18B 109.00 no
C17 C18 H18C 110.00 no
H18A C18 H18B 109.00 no
H18A C18 H18C 109.00 no
H18B C18 H18C 110.00 no
Ru1 C20 H20A 125.00 no
C19 C20 H20A 119.00 no
C21 C20 H20A 119.00 no
Ru1 C21 H21A 131.00 no
C20 C21 H21A 119.00 no
C22 C21 H21A 119.00 no
Ru1 C23 H23A 127.00 no
C22 C23 H23A 120.00 no
C24 C23 H23A 120.00 no
Ru1 C24 H24A 129.00 no
C19 C24 H24A 119.00 no
C23 C24 H24A 119.00 no
C22 C25 H25 108.00 no
C26 C25 H25 108.00 no
C27 C25 H25 108.00 no
C25 C26 H26A 109.00 no
C25 C26 H26B 110.00 no
C25 C26 H26C 110.00 no
H26A C26 H26B 109.00 no
H26A C26 H26C 109.00 no
H26B C26 H26C 110.00 no
C25 C27 H27A 110.00 no
C25 C27 H27B 110.00 no
C25 C27 H27C 110.00 no
H27A C27 H27B 109.00 no
H27A C27 H27C 109.00 no
H27B C27 H27C 109.00 no
C19 C28 H28A 109.00 no
C19 C28 H28B 109.00 no
C19 C28 H28C 109.00 no
H28A C28 H28B 109.00 no
H28A C28 H28C 109.00 no
H28B C28 H28C 110.00 no
Ru2 C29 H29 127.00 no
C30 C29 H29 120.00 no
C34 C29 H29 120.00 no
Ru2 C30 H30 120.00 no
C29 C30 H30 119.00 no
C31 C30 H30 119.00 no
Ru2 C32 H32 128.00 no
C31 C32 H32 120.00 no
C33 C32 H32 120.00 no
Ru2 C33 H33 131.00 no
C32 C33 H33 120.00 no
C34 C33 H33 120.00 no
C31 C35 H35 107.00 no
C36 C35 H35 107.00 no
C37 C35 H35 107.00 no
C35 C36 H36A 109.00 no
C35 C36 H36B 110.00 no
C35 C36 H36C 109.00 no
H36A C36 H36B 109.00 no
H36A C36 H36C 109.00 no
H36B C36 H36C 109.00 no
C35 C37 H37A 109.00 no
C35 C37 H37B 109.00 no
C35 C37 H37C 110.00 no
H37A C37 H37B 109.00 no
H37A C37 H37C 110.00 no
H37B C37 H37C 109.00 no
C34 C38 H38A 109.00 no
C34 C38 H38B 109.00 no
C34 C38 H38C 109.00 no
H38A C38 H38B 110.00 no
H38A C38 H38C 110.00 no
H38B C38 H38C 110.00 no

loop_
_geom_bond_atom_site_label_1
_geom_bond_atom_site_label_2
_geom_bond_distance
_geom_bond_publ_flag
Ru1 Cl1 2.442(3) yes
Ru1 Cl2 2.421(2) yes
Ru1 C1 2.070(9) yes
Ru1 C19 2.232(12) yes
Ru1 C20 2.164(14) yes
Ru1 C21 2.229(9) yes
Ru1 C22 2.273(11) yes
Ru1 C23 2.189(10) yes
Ru1 C24 2.185(12) yes
Ru2 Cl3 2.414(3) yes
Ru2 Cl4 2.445(2) yes
Ru2 C8 2.106(9) yes
Ru2 C29 2.175(9) yes
Ru2 C30 2.162(13) yes
Ru2 C31 2.213(11) yes
Ru2 C32 2.206(14) yes
Ru2 C33 2.258(12) yes
Ru2 C34 2.265(12) yes
N1 C1 1.363(13) yes
N1 C2 1.398(15) yes
N1 C11 1.478(13) yes
N2 C1 1.364(11) yes
N2 C3 1.390(14) yes
N2 C4 1.485(11) yes
N3 C7 1.464(12) yes
N3 C8 1.347(13) yes
N3 C9 1.364(11) yes
N4 C8 1.355(13) yes
N4 C10 1.371(15) yes
N4 C15 1.487(15) yes
C2 C3 1.306(17) no
C4 C5 1.471(13) no
C5 C6 1.545(13) no
C6 C7 1.516(13) no
C9 C10 1.343(17) no
C11 C12 1.483(17) no
C12 C13 1.550(15) no
C13 C14 1.544(19) no
C15 C16 1.468(18) no
C16 C17 1.54(2) no
C17 C18 1.44(3) no
C19 C20 1.426(19) no
C19 C24 1.415(18) no
C19 C28 1.57(2) no
C20 C21 1.418(16) no
C21 C22 1.391(14) no
C22 C23 1.422(17) no
C22 C25 1.508(18) no
C23 C24 1.452(19) no
C25 C26 1.51(2) no
C25 C27 1.56(3) no
C29 C30 1.465(16) no
C29 C34 1.388(17) no
C30 C31 1.41(2) no
C31 C32 1.42(2) no
C31 C35 1.490(19) no
C32 C33 1.426(17) no
C33 C34 1.405(17) no
C34 C38 1.60(2) no
C35 C36 1.42(3) no
C35 C37 1.59(3) no
C2 H2 0.9500 no
C3 H3 0.9500 no
C4 H4A 0.9900 no
C4 H4B 0.9900 no
C5 H5A 0.9900 no
C5 H5B 0.9900 no
C6 H6A 0.9900 no
C6 H6B 0.9900 no
C7 H7A 0.9900 no
C7 H7B 0.9900 no
C9 H9 0.9500 no
C10 H10 0.9500 no
C11 H11A 0.9900 no
C11 H11B 0.9900 no
C12 H12A 0.9900 no
C12 H12B 0.9900 no
C13 H13A 0.9900 no
C13 H13B 0.9900 no
C14 H14A 0.9800 no
C14 H14B 0.9800 no
C14 H14C 0.9800 no
C15 H15A 0.9900 no
C15 H15B 0.9900 no
C16 H16A 0.9900 no
C16 H16B 0.9900 no
C17 H17A 0.9900 no
C17 H17B 0.9900 no
C18 H18A 0.9800 no
C18 H18B 0.9800 no
C18 H18C 0.9800 no
C20 H20A 0.9500 no
C21 H21A 0.9500 no
C23 H23A 0.9500 no
C24 H24A 0.9500 no
C25 H25 1.0000 no
C26 H26A 0.9800 no
C26 H26B 0.9800 no
C26 H26C 0.9800 no
C27 H27A 0.9800 no
C27 H27B 0.9800 no
C27 H27C 0.9800 no
C28 H28A 0.9800 no
C28 H28B 0.9800 no
C28 H28C 0.9800 no
C29 H29 0.9500 no
C30 H30 1.0000 no
C32 H32 0.9500 no
C33 H33 0.9500 no
C35 H35 1.0000 no
C36 H36A 0.9800 no
C36 H36B 0.9800 no
C36 H36C 0.9800 no
C37 H37A 0.9800 no
C37 H37B 0.9800 no
C37 H37C 0.9800 no
C38 H38A 0.9800 no
C38 H38B 0.9800 no
C38 H38C 0.9800 no

loop_
_geom_hbond_atom_site_label_D
_geom_hbond_atom_site_label_H
_geom_hbond_atom_site_label_A
_geom_hbond_distance_DH
_geom_hbond_distance_HA
_geom_hbond_distance_DA
_geom_hbond_angle_DHA
_geom_hbond_site_symmetry_A
_geom_hbond_publ_flag
C3 H3 Cl4 0.95 2.75 3.531(12) 140 5_556 yes
C4 H4B Cl2 0.99 2.61 3.299(9) 126 . yes
C7 H7A Cl3 0.99 2.60 3.286(8) 127 . yes
C9 H9 Cl1 0.95 2.81 3.508(10) 131 5_555 yes
C11 H11B Cl1 0.99 2.59 3.310(12) 129 . yes
C15 H15B Cl4 0.99 2.52 3.283(12) 134 . yes
C28 H28A N2 0.98 2.62 3.38(2) 134 . yes

loop_
_geom_torsion_atom_site_label_1
_geom_torsion_atom_site_label_2
_geom_torsion_atom_site_label_3
_geom_torsion_atom_site_label_4
_geom_torsion
_geom_torsion_publ_flag
Cl1 Ru1 C1 N1 53.3(8) no
Cl1 Ru1 C1 N2 -138.6(7) no
Cl2 Ru1 C1 N1 139.1(8) no
Cl2 Ru1 C1 N2 -52.8(7) no
C19 Ru1 C1 N1 -93.9(8) no
C19 Ru1 C1 N2 74.3(8) no
C20 Ru1 C1 N1 -125.3(8) no
C20 Ru1 C1 N2 42.9(9) no
C21 Ru1 C1 N1 -135.6(8) no
C21 Ru1 C1 N2 32.5(11) no
C23 Ru1 C1 N1 -32.9(10) no
C23 Ru1 C1 N2 135.2(8) no
C24 Ru1 C1 N1 -57.3(8) no
C24 Ru1 C1 N2 110.8(8) no
Cl1 Ru1 C19 C20 147.0(7) no
Cl1 Ru1 C19 C24 15.9(13) no
Cl1 Ru1 C19 C28 -97.7(15) no
Cl2 Ru1 C19 C20 -38.9(9) no
Cl2 Ru1 C19 C24 -170.0(7) no
Cl2 Ru1 C19 C28 76.4(16) no
C1 Ru1 C19 C20 -126.8(8) no
C1 Ru1 C19 C24 102.1(9) no
C1 Ru1 C19 C28 -11.5(15) no
C20 Ru1 C19 C24 -131.1(12) no
C20 Ru1 C19 C28 115.3(17) no
C21 Ru1 C19 C20 29.7(7) no
C21 Ru1 C19 C24 -101.5(9) no
C21 Ru1 C19 C28 145.0(15) no
C22 Ru1 C19 C20 64.9(7) no
C22 Ru1 C19 C24 -66.2(8) no
C22 Ru1 C19 C28 -179.8(15) no
C23 Ru1 C19 C20 101.7(8) no
C23 Ru1 C19 C24 -29.5(8) no
C23 Ru1 C19 C28 -143.1(16) no
C24 Ru1 C19 C20 131.1(12) no
C24 Ru1 C19 C28 -113.6(18) no
Cl2 Ru1 C20 C19 149.8(7) no
Cl2 Ru1 C20 C21 -78.9(6) no
C1 Ru1 C20 C19 58.1(8) no
C1 Ru1 C20 C21 -170.6(6) no
C19 Ru1 C20 C21 131.3(10) no
C21 Ru1 C20 C19 -131.3(10) no
C22 Ru1 C20 C19 -104.2(8) no
C22 Ru1 C20 C21 27.1(6) no
C23 Ru1 C20 C19 -67.9(8) no
C23 Ru1 C20 C21 63.4(7) no
C24 Ru1 C20 C19 -29.7(7) no
C24 Ru1 C20 C21 101.7(7) no
Cl1 Ru1 C21 C20 -174.6(6) no
Cl1 Ru1 C21 C22 -40.2(7) no
Cl2 Ru1 C21 C20 102.1(6) no
Cl2 Ru1 C21 C22 -123.5(7) no
C1 Ru1 C21 C20 16.1(10) no
C1 Ru1 C21 C22 150.6(7) no
C19 Ru1 C21 C20 -29.8(7) no
C19 Ru1 C21 C22 104.6(7) no
C20 Ru1 C21 C22 134.4(10) no
C22 Ru1 C21 C20 -134.4(10) no
C23 Ru1 C21 C20 -105.6(8) no
C23 Ru1 C21 C22 28.8(7) no
C24 Ru1 C21 C20 -67.1(7) no
C24 Ru1 C21 C22 67.3(7) no
Cl1 Ru1 C22 C21 147.3(6) no
Cl1 Ru1 C22 C23 -79.7(7) no
Cl1 Ru1 C22 C25 28.9(9) no
Cl2 Ru1 C22 C21 60.5(7) no
Cl2 Ru1 C22 C23 -166.4(7) no
Cl2 Ru1 C22 C25 -57.8(10) no
C19 Ru1 C22 C21 -65.4(7) no
C19 Ru1 C22 C23 67.7(8) no
C19 Ru1 C22 C25 176.3(10) no
C20 Ru1 C22 C21 -28.3(7) no
C20 Ru1 C22 C23 104.8(8) no
C20 Ru1 C22 C25 -146.6(11) no
C21 Ru1 C22 C23 133.0(11) no
C21 Ru1 C22 C25 -118.4(12) no
C23 Ru1 C22 C21 -133.0(11) no
C23 Ru1 C22 C25 108.6(12) no
C24 Ru1 C22 C21 -102.2(8) no
C24 Ru1 C22 C23 30.9(8) no
C24 Ru1 C22 C25 139.5(11) no
Cl1 Ru1 C23 C22 100.6(7) no
Cl1 Ru1 C23 C24 -128.8(7) no
Cl2 Ru1 C23 C22 21.6(10) no
Cl2 Ru1 C23 C24 152.2(7) no
C1 Ru1 C23 C22 -171.7(6) no
C1 Ru1 C23 C24 -41.0(9) no
C19 Ru1 C23 C22 -102.2(8) no
C19 Ru1 C23 C24 28.5(8) no
C20 Ru1 C23 C22 -64.6(8) no
C20 Ru1 C23 C24 66.0(8) no
C21 Ru1 C23 C22 -28.0(7) no
C21 Ru1 C23 C24 102.7(8) no
C22 Ru1 C23 C24 130.7(11) no
C24 Ru1 C23 C22 -130.7(11) no
Cl1 Ru1 C24 C19 -170.9(7) no
Cl1 Ru1 C24 C23 56.2(8) no
C1 Ru1 C24 C19 -78.8(9) no
C1 Ru1 C24 C23 148.3(7) no
C19 Ru1 C24 C23 -132.9(12) no
C20 Ru1 C24 C19 30.0(8) no
C20 Ru1 C24 C23 -102.9(8) no
C21 Ru1 C24 C19 67.5(9) no
C21 Ru1 C24 C23 -65.4(7) no
C22 Ru1 C24 C19 103.3(9) no
C22 Ru1 C24 C23 -29.6(7) no
C23 Ru1 C24 C19 132.9(12) no
Cl3 Ru2 C8 N3 -53.5(8) no
Cl3 Ru2 C8 N4 134.3(8) no
Cl4 Ru2 C8 N3 -139.1(8) no
Cl4 Ru2 C8 N4 48.6(8) no
C29 Ru2 C8 N3 133.9(8) no
C29 Ru2 C8 N4 -38.4(10) no
C30 Ru2 C8 N3 108.4(8) no
C30 Ru2 C8 N4 -63.9(9) no
C31 Ru2 C8 N3 71.4(9) no
C31 Ru2 C8 N4 -100.9(9) no
C32 Ru2 C8 N3 40.2(9) no
C32 Ru2 C8 N4 -132.0(8) no
C33 Ru2 C8 N3 29.1(12) no
C33 Ru2 C8 N4 -143.2(9) no
Cl3 Ru2 C29 C30 149.9(7) no
Cl3 Ru2 C29 C34 19.9(9) no
Cl4 Ru2 C29 C30 -132.1(7) no
Cl4 Ru2 C29 C34 97.9(6) no
C8 Ru2 C29 C30 -42.4(9) no
C8 Ru2 C29 C34 -172.4(6) no
C30 Ru2 C29 C34 -130.0(10) no
C31 Ru2 C29 C30 29.1(8) no
C31 Ru2 C29 C34 -100.9(8) no
C32 Ru2 C29 C30 66.4(8) no
C32 Ru2 C29 C34 -63.7(7) no
C33 Ru2 C29 C30 102.6(8) no
C33 Ru2 C29 C34 -27.5(7) no
C34 Ru2 C29 C30 130.0(10) no
Cl4 Ru2 C30 C29 53.1(8) no
Cl4 Ru2 C30 C31 -175.2(8) no
C8 Ru2 C30 C29 147.7(7) no
C8 Ru2 C30 C31 -80.6(9) no
C29 Ru2 C30 C31 131.7(13) no
C31 Ru2 C30 C29 -131.7(13) no
C32 Ru2 C30 C29 -102.3(8) no
C32 Ru2 C30 C31 29.4(9) no
C33 Ru2 C30 C29 -65.3(7) no
C33 Ru2 C30 C31 66.5(10) no
C34 Ru2 C30 C29 -29.4(7) no
C34 Ru2 C30 C31 102.4(10) no
Cl3 Ru2 C31 C30 -171.2(7) no
Cl3 Ru2 C31 C32 -39.5(10) no
Cl3 Ru2 C31 C35 69.3(18) no
Cl4 Ru2 C31 C30 8.9(15) no
Cl4 Ru2 C31 C32 140.6(8) no
Cl4 Ru2 C31 C35 -110.7(15) no
C8 Ru2 C31 C30 101.0(9) no
C8 Ru2 C31 C32 -127.3(8) no
C8 Ru2 C31 C35 -18.5(16) no
C29 Ru2 C31 C30 -30.5(9) no
C29 Ru2 C31 C32 101.2(9) no
C29 Ru2 C31 C35 -150.0(18) no
C30 Ru2 C31 C32 131.7(13) no
C30 Ru2 C31 C35 -120(2) no
C32 Ru2 C31 C30 -131.7(13) no
C32 Ru2 C31 C35 108.8(19) no
C33 Ru2 C31 C30 -102.4(10) no
C33 Ru2 C31 C32 29.3(7) no
C33 Ru2 C31 C35 138.1(18) no
C34 Ru2 C31 C30 -66.8(9) no
C34 Ru2 C31 C32 64.9(8) no
C34 Ru2 C31 C35 173.7(17) no
Cl3 Ru2 C32 C31 148.4(8) no
Cl3 Ru2 C32 C33 -79.8(7) no
Cl4 Ru2 C32 C31 -123.4(10) no
Cl4 Ru2 C32 C33 8.4(13) no
C8 Ru2 C32 C31 58.3(9) no
C8 Ru2 C32 C33 -170.0(7) no
C29 Ru2 C32 C31 -68.6(8) no
C29 Ru2 C32 C33 63.2(7) no
C30 Ru2 C32 C31 -29.5(8) no
C30 Ru2 C32 C33 102.2(8) no
C31 Ru2 C32 C33 131.8(11) no
C33 Ru2 C32 C31 -131.8(11) no
C34 Ru2 C32 C31 -104.0(9) no
C34 Ru2 C32 C33 27.8(7) no
Cl3 Ru2 C33 C32 100.5(7) no
Cl3 Ru2 C33 C34 -126.0(7) no
Cl4 Ru2 C33 C32 -176.3(6) no
Cl4 Ru2 C33 C34 -42.7(8) no
C8 Ru2 C33 C32 17.4(11) no
C8 Ru2 C33 C34 151.0(7) no
C29 Ru2 C33 C32 -106.0(8) no
C29 Ru2 C33 C34 27.6(7) no
C30 Ru2 C33 C32 -66.8(7) no
C30 Ru2 C33 C34 66.8(7) no
C31 Ru2 C33 C32 -29.5(7) no
C31 Ru2 C33 C34 104.1(8) no
C32 Ru2 C33 C34 133.5(11) no
C34 Ru2 C33 C32 -133.5(11) no
Cl3 Ru2 C34 C29 -167.6(6) no
Cl3 Ru2 C34 C33 58.0(7) no
Cl3 Ru2 C34 C38 -50.4(14) no
Cl4 Ru2 C34 C29 -81.5(6) no
Cl4 Ru2 C34 C33 144.1(7) no
Cl4 Ru2 C34 C38 35.6(13) no
C29 Ru2 C34 C33 -134.4(10) no
C29 Ru2 C34 C38 117.1(15) no
C30 Ru2 C34 C29 31.7(7) no
C30 Ru2 C34 C33 -102.7(8) no
C30 Ru2 C34 C38 148.9(14) no
C31 Ru2 C34 C29 69.0(7) no
C31 Ru2 C34 C33 -65.4(8) no
C31 Ru2 C34 C38 -173.9(14) no
C32 Ru2 C34 C29 105.9(7) no
C32 Ru2 C34 C33 -28.6(7) no
C32 Ru2 C34 C38 -137.0(14) no
C33 Ru2 C34 C29 134.4(10) no
C33 Ru2 C34 C38 -108.4(15) no
C2 N1 C1 Ru1 169.0(7) no
C2 N1 C1 N2 -1.4(10) no
C11 N1 C1 Ru1 -3.8(13) no
C11 N1 C1 N2 -174.1(8) no
C1 N1 C2 C3 1.4(12) no
C11 N1 C2 C3 174.6(9) no
C1 N1 C11 C12 -125.0(11) no
C2 N1 C11 C12 63.1(12) no
C3 N2 C1 Ru1 -169.3(7) no
C3 N2 C1 N1 0.9(10) no
C4 N2 C1 Ru1 5.5(12) no
C4 N2 C1 N1 175.7(7) no
C1 N2 C3 C2 -0.1(12) no
C4 N2 C3 C2 -175.3(9) no
C1 N2 C4 C5 119.9(9) no
C3 N2 C4 C5 -65.9(10) no
C8 N3 C7 C6 123.3(10) no
C9 N3 C7 C6 -60.8(10) no
C7 N3 C8 Ru2 3.1(13) no
C7 N3 C8 N4 176.8(8) no
C9 N3 C8 Ru2 -173.2(7) no
C9 N3 C8 N4 0.5(10) no
C7 N3 C9 C10 -178.7(9) no
C8 N3 C9 C10 -2.1(12) no
C10 N4 C8 Ru2 174.8(8) no
C10 N4 C8 N3 1.3(11) no
C15 N4 C8 Ru2 -3.3(14) no
C15 N4 C8 N3 -176.8(9) no
C8 N4 C10 C9 -2.5(13) no
C15 N4 C10 C9 175.6(9) no
C8 N4 C15 C16 117.6(12) no
C10 N4 C15 C16 -60.2(15) no
N1 C2 C3 N2 -0.7(13) no
N2 C4 C5 C6 176.1(7) no
C4 C5 C6 C7 73.0(9) no
C5 C6 C7 N3 -179.9(7) no
N3 C9 C10 N4 2.7(13) no
N1 C11 C12 C13 -179.1(9) no
C11 C12 C13 C14 176.4(10) no
N4 C15 C16 C17 177.8(11) no
C15 C16 C17 C18 66.1(18) no
Ru1 C19 C20 C21 -58.2(11) no
C24 C19 C20 Ru1 52.0(11) no
C24 C19 C20 C21 -6.2(19) no
C28 C19 C20 Ru1 -123.7(15) no
C28 C19 C20 C21 178.2(14) no
Ru1 C19 C24 C23 54.1(11) no
C20 C19 C24 Ru1 -51.5(11) no
C20 C19 C24 C23 2.6(19) no
C28 C19 C24 Ru1 124.3(14) no
C28 C19 C24 C23 178.3(14) no
Ru1 C20 C21 C22 -53.6(10) no
C19 C20 C21 Ru1 58.1(12) no
C19 C20 C21 C22 4.5(19) no
Ru1 C21 C22 C23 -50.4(10) no
Ru1 C21 C22 C25 124.3(11) no
C20 C21 C22 Ru1 51.4(10) no
C20 C21 C22 C23 1.0(17) no
C20 C21 C22 C25 175.7(11) no
Ru1 C22 C23 C24 -55.8(10) no
C21 C22 C23 Ru1 51.3(10) no
C21 C22 C23 C24 -4.5(17) no
C25 C22 C23 Ru1 -123.7(10) no
C25 C22 C23 C24 -179.6(11) no
Ru1 C22 C25 C26 77.1(14) no
Ru1 C22 C25 C27 -158.5(11) no
C21 C22 C25 C26 -14.3(17) no
C21 C22 C25 C27 110.1(14) no
C23 C22 C25 C26 160.5(12) no
C23 C22 C25 C27 -75.1(15) no
Ru1 C23 C24 C19 -55.1(12) no
C22 C23 C24 Ru1 57.9(10) no
C22 C23 C24 C19 2.7(19) no
Ru2 C29 C30 C31 -55.9(12) no
C34 C29 C30 Ru2 58.6(10) no
C34 C29 C30 C31 2.7(18) no
Ru2 C29 C34 C33 51.6(10) no
Ru2 C29 C34 C38 -118.9(14) no
C30 C29 C34 Ru2 -55.9(10) no
C30 C29 C34 C33 -4.3(17) no
C30 C29 C34 C38 -174.8(14) no
Ru2 C30 C31 C32 -53.3(12) no
Ru2 C30 C31 C35 128.9(16) no
C29 C30 C31 Ru2 54.8(11) no
C29 C30 C31 C32 2(2) no
C29 C30 C31 C35 -176.3(13) no
Ru2 C31 C32 C33 -56.5(11) no
C30 C31 C32 Ru2 52.4(12) no
C30 C31 C32 C33 -4(2) no
C35 C31 C32 Ru2 -129.6(13) no
C35 C31 C32 C33 174.0(13) no
Ru2 C31 C35 C36 74(2) no
Ru2 C31 C35 C37 -157.8(14) no
C30 C31 C35 C36 -20(2) no
C30 C31 C35 C37 108.2(18) no
C32 C31 C35 C36 161.8(15) no
C32 C31 C35 C37 -69.7(18) no
Ru2 C32 C33 C34 -53.1(11) no
C31 C32 C33 Ru2 55.6(12) no
C31 C32 C33 C34 2.5(19) no
Ru2 C33 C34 C29 -50.1(10) no
Ru2 C33 C34 C38 121.2(12) no
C32 C33 C34 Ru2 51.8(11) no
C32 C33 C34 C29 1.8(18) no
C32 C33 C34 C38 173.1(13) no
